data_9002193
loop_
_publ_author_name
'Nakatsuka, A.'
'Yoshiasa, A.'
'Yamanaka, T.'
'Ohtaka, O.'
'Katsura, T.'
'Ito, E.'

_publ_section_title
;
 Symmetry change of majorite solid-solution in the system Mg3Al2Si3O12-MgSiO3
 Sample: x = .38
;
_journal_name_full 'American Mineralogist'
_journal_page_first 1135
_journal_page_last 1143
_journal_volume 84
_journal_year 1999
_chemical_formula_sum 'Al1.252 Mg3.374 O12 Si3.374'
_chemical_name_mineral Majorite
_space_group_IT_number 142
_symmetry_space_group_name_Hall '-I 4bd 2c'
_symmetry_space_group_name_H-M 'I 41/a c d :2'
_cell_angle_alpha 90
_cell_angle_beta 90
_cell_angle_gamma 90
_cell_length_a 11.4833
_cell_length_b 11.4833
_cell_length_c 11.4833
_cell_formula_units_Z 8
_cell_volume 1514.259
_database_code_amcsd 0002261
_exptl_crystal_density_diffrn 3.531
_cod_original_sg_symbol_H-M 'I 41/a c d'
_cod_original_formula_sum 'Mg3.374 Al1.252 Si3.374 O12'
_cod_database_code 9002193

loop_
_symmetry_equiv_pos_as_xyz
x,y,z
1/2+x,1/2+y,1/2+z
1/4-y,3/4-x,3/4+z
3/4-y,1/4-x,1/4+z
1/4+y,3/4+x,3/4-z
3/4+y,1/4+x,1/4-z
1/4+y,3/4-x,1/4-z
3/4+y,1/4-x,3/4-z
1/4-y,3/4+x,1/4+z
3/4-y,1/4+x,3/4+z
1/2+x,-y,z
+x,1/2-y,1/2+z
1/2-x,y,-z
-x,1/2+y,1/2-z
1/2+x,y,1/2-z
+x,1/2+y,-z
1/2-x,-y,1/2+z
-x,1/2-y,+z
1/4+y,1/4+x,1/4+z
3/4+y,3/4+x,3/4+z
1/4-y,1/4-x,1/4-z
3/4-y,3/4-x,3/4-z
1/4-y,1/4+x,3/4-z
3/4-y,3/4+x,1/4-z
1/4+y,1/4-x,3/4+z
3/4+y,3/4-x,1/4+z
-x,y,1/2+z
1/2-x,1/2+y,+z
x,-y,1/2-z
1/2+x,1/2-y,-z
-x,-y,-z
1/2-x,1/2-y,1/2-z

loop_
_atom_site_label
_atom_site_fract_x
_atom_site_fract_y
_atom_site_fract_z
_atom_site_occupancy
_atom_site_U_iso_or_equiv
MgX1 0.00000 0.25000 0.12500 1.00000 0.01532
MgX2 0.12495 0.00000 0.25000 1.00000 0.01532
MgY 0.00000 0.00000 0.00000 0.18700 0.00329
AlY 0.00000 0.00000 0.00000 0.62600 0.00329
SiY 0.00000 0.00000 0.00000 0.18700 0.00329
SiZ1 0.00000 0.25000 0.37500 1.00000 0.00633
SiZ2 0.37505 0.00000 0.25000 1.00000 0.00646
O1 -0.03273 0.05009 0.15398 1.00000 0.01026
O2 0.15438 -0.03268 0.05053 1.00000 0.01051
O3 0.05005 0.15430 -0.03292 1.00000 0.01039

loop_
_cod_related_entry_id
_cod_related_entry_database
_cod_related_entry_code
1 AMCSD 0002261
